data_4027709
loop_
_publ_author_name
'Raju Karmakar'
'Dipakranjan Mal'

_publ_section_title
;
 Total Synthesis of Chlorocyclinone A, a PPAR-\g Antagonist
;
_journal_name_full 'Journal of Organic Chemistry'
_journal_page_first 10235
_journal_page_last 10248
_journal_paper_doi 10.1021/jo301712b
_journal_volume 77
_journal_year 2012
_chemical_formula_moiety 'C13 H14 O5'
_chemical_formula_sum 'C13 H14 O5'
_chemical_formula_weight 250.24
_chemical_name_systematic
;
 ?
;
_space_group_IT_number 15
_symmetry_cell_setting monoclinic
_symmetry_space_group_name_Hall '-C 2yc'
_symmetry_space_group_name_H-M 'C 1 2/c 1'
_atom_sites_solution_hydrogens geom
_atom_sites_solution_primary direct
_atom_sites_solution_secondary difmap
_audit_creation_method SHELXL-97
_cell_angle_alpha 90.00
_cell_angle_beta 96.988(4)
_cell_angle_gamma 90.00
_cell_formula_units_Z 8
_cell_length_a 15.407(3)
_cell_length_b 13.388(3)
_cell_length_c 11.634(3)
_cell_measurement_reflns_used 6037
_cell_measurement_temperature 293(2)
_cell_measurement_theta_max 25.00
_cell_measurement_theta_min 2.02
_cell_volume 2381.9(9)
_computing_structure_refinement 'SHELXL-97 (Sheldrick, 2008)'
_diffrn_ambient_temperature 293(2)
_diffrn_measured_fraction_theta_full 0.997
_diffrn_measured_fraction_theta_max 0.997
_diffrn_measurement_device_type 'Bruker P4'
_diffrn_measurement_method '\w scans'
_diffrn_radiation_monochromator graphite
_diffrn_radiation_source 'fine-focus sealed tube'
_diffrn_radiation_type MoK\a
_diffrn_radiation_wavelength 0.71073
_diffrn_reflns_av_R_equivalents 0.0310
_diffrn_reflns_av_sigmaI/netI 0.0336
_diffrn_reflns_limit_h_max 18
_diffrn_reflns_limit_h_min -15
_diffrn_reflns_limit_k_max 15
_diffrn_reflns_limit_k_min -13
_diffrn_reflns_limit_l_max 13
_diffrn_reflns_limit_l_min -13
_diffrn_reflns_number 6037
_diffrn_reflns_theta_full 25.00
_diffrn_reflns_theta_max 25.00
_diffrn_reflns_theta_min 2.02
_exptl_absorpt_coefficient_mu 0.108
_exptl_absorpt_correction_T_max 25.00
_exptl_absorpt_correction_T_min 2.02
_exptl_absorpt_correction_type empirical
_exptl_absorpt_process_details sadabs
_exptl_crystal_colour colorless
_exptl_crystal_density_diffrn 1.396
_exptl_crystal_description block
_exptl_crystal_F_000 1056
_exptl_crystal_size_max 0.24
_exptl_crystal_size_mid 0.189
_exptl_crystal_size_min 0.125
_refine_diff_density_max 0.414
_refine_diff_density_min -0.363
_refine_diff_density_rms 0.061
_refine_ls_extinction_method none
_refine_ls_goodness_of_fit_ref 0.861
_refine_ls_hydrogen_treatment constr
_refine_ls_matrix_type full
_refine_ls_number_parameters 163
_refine_ls_number_reflns 2089
_refine_ls_number_restraints 0
_refine_ls_restrained_S_all 0.861
_refine_ls_R_factor_all 0.0568
_refine_ls_R_factor_gt 0.0493
_refine_ls_shift/su_max 0.000
_refine_ls_shift/su_mean 0.000
_refine_ls_structure_factor_coef Fsqd
_refine_ls_weighting_details 'calc w=1/[\s^2^(Fo^2^)+(0.1181P)^2^+3.3899P] where P=(Fo^2^+2Fc^2^)/3'
_refine_ls_weighting_scheme calc
_refine_ls_wR_factor_gt 0.1374
_refine_ls_wR_factor_ref 0.1507
_reflns_number_gt 1781
_reflns_number_total 2089
_reflns_threshold_expression >2\s(I)
_cod_data_source_file jo301712b_si_003.cif
_cod_data_source_block rajuout
_cod_original_sg_symbol_H-M 'C 1 2/c 1 '
_cod_database_code 4027709

loop_
_symmetry_equiv_pos_as_xyz
'x, y, z'
'-x, y, -z+1/2'
'x+1/2, y+1/2, z'
'-x+1/2, y+1/2, -z+1/2'
'-x, -y, -z'
'x, -y, z-1/2'
'-x+1/2, -y+1/2, -z'
'x+1/2, -y+1/2, z-1/2'

loop_
_atom_site_label
_atom_site_type_symbol
_atom_site_fract_x
_atom_site_fract_y
_atom_site_fract_z
_atom_site_U_iso_or_equiv
_atom_site_adp_type
_atom_site_occupancy
_atom_site_symmetry_multiplicity
_atom_site_calc_flag
_atom_site_refinement_flags
O1 O 0.42439(9) 0.12528(11) 0.86384(11) 0.0288(4) Uani 1 1 d .
O5 O 0.40358(9) 0.23664(10) 1.47625(11) 0.0251(4) Uani 1 1 d .
O3 O 0.41117(9) 0.33687(11) 0.98404(12) 0.0286(4) Uani 1 1 d .
O4 O 0.32133(10) 0.36638(11) 1.40602(12) 0.0349(4) Uani 1 1 d .
O2 O 0.40279(9) 0.00814(10) 0.99465(11) 0.0257(4) Uani 1 1 d .
C11 C 0.37881(12) 0.14770(15) 1.26249(16) 0.0212(4) Uani 1 1 d .
H11 H 0.3743 0.1062 1.3256 0.025 Uiso 1 1 calc R
C1 C 0.40985(12) 0.10514(15) 0.96113(16) 0.0227(4) Uani 1 1 d .
C7 C 0.38737(12) 0.31621(14) 1.18005(16) 0.0216(4) Uani 1 1 d .
C4 C 0.39647(11) 0.16932(15) 1.06069(16) 0.0208(4) Uani 1 1 d .
C3 C 0.38633(12) 0.10835(14) 1.15378(16) 0.0202(4) Uani 1 1 d .
C10 C 0.37819(12) 0.25178(14) 1.27414(16) 0.0206(4) Uani 1 1 d .
C2 C 0.38829(14) 0.00173(14) 1.11523(16) 0.0241(5) Uani 1 1 d .
H2A H 0.4353 -0.0345 1.1601 0.029 Uiso 1 1 calc R
H2B H 0.3333 -0.0313 1.1231 0.029 Uiso 1 1 calc R
C12 C 0.36408(13) 0.29308(14) 1.39039(17) 0.0230(4) Uani 1 1 d .
C5 C 0.39741(12) 0.27348(14) 1.07256(16) 0.0220(4) Uani 1 1 d .
C9 C 0.29477(14) 0.47002(15) 1.14801(18) 0.0276(5) Uani 1 1 d .
H9A H 0.2953 0.5415 1.1545 0.041 Uiso 1 1 calc R
H9B H 0.2534 0.4428 1.1950 0.041 Uiso 1 1 calc R
H9C H 0.2783 0.4514 1.0687 0.041 Uiso 1 1 calc R
C8 C 0.38596(13) 0.42907(14) 1.18925(17) 0.0252(5) Uani 1 1 d .
H8A H 0.4279 0.4573 1.1426 0.030 Uiso 1 1 calc R
H8B H 0.4029 0.4487 1.2691 0.030 Uiso 1 1 calc R
C13 C 0.39416(14) 0.27045(16) 1.59244(17) 0.0285(5) Uani 1 1 d .
H13A H 0.4245 0.2255 1.6477 0.043 Uiso 1 1 calc R
H13B H 0.3333 0.2721 1.6027 0.043 Uiso 1 1 calc R
H13C H 0.4185 0.3362 1.6038 0.043 Uiso 1 1 calc R
C6 C 0.34794(15) 0.33463(18) 0.88231(18) 0.0349(5) Uani 1 1 d .
H6A H 0.3646 0.3815 0.8265 0.052 Uiso 1 1 calc R
H6B H 0.2914 0.3522 0.9029 0.052 Uiso 1 1 calc R
H6C H 0.3456 0.2687 0.8497 0.052 Uiso 1 1 calc R

loop_
_atom_site_aniso_label
_atom_site_aniso_U_11
_atom_site_aniso_U_22
_atom_site_aniso_U_33
_atom_site_aniso_U_23
_atom_site_aniso_U_13
_atom_site_aniso_U_12
O1 0.0300(8) 0.0376(9) 0.0194(7) -0.0018(6) 0.0052(6) -0.0008(6)
O5 0.0322(8) 0.0254(7) 0.0175(7) -0.0014(5) 0.0026(6) 0.0039(6)
O3 0.0329(9) 0.0302(8) 0.0225(7) 0.0088(6) 0.0018(6) -0.0017(6)
O4 0.0434(10) 0.0345(9) 0.0265(8) -0.0038(6) 0.0029(7) 0.0151(7)
O2 0.0311(8) 0.0252(7) 0.0208(7) -0.0043(5) 0.0036(6) 0.0008(6)
C11 0.0210(10) 0.0237(9) 0.0187(9) 0.0015(7) 0.0018(7) 0.0008(7)
C1 0.0168(10) 0.0300(10) 0.0207(10) -0.0028(8) -0.0006(7) -0.0004(8)
C7 0.0162(10) 0.0250(10) 0.0229(10) 0.0003(7) -0.0001(7) 0.0001(7)
C4 0.0164(10) 0.0264(10) 0.0191(10) -0.0001(7) 0.0001(7) 0.0022(7)
C3 0.0181(10) 0.0213(10) 0.0210(9) -0.0008(7) 0.0014(7) 0.0010(7)
C10 0.0174(9) 0.0247(10) 0.0191(10) -0.0005(7) -0.0001(7) 0.0015(7)
C2 0.0296(11) 0.0230(10) 0.0200(10) -0.0008(8) 0.0035(8) 0.0025(8)
C12 0.0220(10) 0.0238(10) 0.0229(10) -0.0011(8) 0.0018(7) 0.0008(8)
C5 0.0188(10) 0.0252(10) 0.0219(10) 0.0038(8) 0.0020(7) 0.0003(7)
C9 0.0315(12) 0.0214(9) 0.0299(11) 0.0000(8) 0.0031(9) 0.0012(8)
C8 0.0262(11) 0.0220(10) 0.0271(10) 0.0002(8) 0.0019(8) -0.0009(8)
C13 0.0368(12) 0.0309(11) 0.0183(9) -0.0035(8) 0.0051(8) 0.0031(9)
C6 0.0390(13) 0.0434(13) 0.0218(10) 0.0065(9) 0.0014(9) 0.0091(10)

loop_
_atom_type_symbol
_atom_type_description
_atom_type_scat_dispersion_real
_atom_type_scat_dispersion_imag
_atom_type_scat_source
C C 0.0033 0.0016 'International Tables Vol C Tables 4.2.6.8 and 6.1.1.4'
H H 0.0000 0.0000 'International Tables Vol C Tables 4.2.6.8 and 6.1.1.4'
O O 0.0106 0.0060 'International Tables Vol C Tables 4.2.6.8 and 6.1.1.4'

loop_
_geom_angle_atom_site_label_1
_geom_angle_atom_site_label_2
_geom_angle_atom_site_label_3
_geom_angle
C12 O5 C13 115.57(15)
C5 O3 C6 117.00(16)
C1 O2 C2 111.11(14)
C3 C11 C10 117.92(17)
O1 C1 O2 120.64(18)
O1 C1 C4 131.53(19)
O2 C1 C4 107.83(16)
C5 C7 C10 118.30(17)
C5 C7 C8 118.33(17)
C10 C7 C8 123.37(17)
C3 C4 C5 120.80(18)
C3 C4 C1 108.13(17)
C5 C4 C1 130.97(18)
C4 C3 C11 121.37(18)
C4 C3 C2 108.69(17)
C11 C3 C2 129.92(18)
C11 C10 C7 121.99(17)
C11 C10 C12 117.20(16)
C7 C10 C12 120.78(17)
O2 C2 C3 104.15(15)
O4 C12 O5 123.58(18)
O4 C12 C10 125.19(17)
O5 C12 C10 111.21(16)
O3 C5 C7 117.51(17)
O3 C5 C4 122.87(17)
C7 C5 C4 119.58(17)
C7 C8 C9 110.84(16)

loop_
_geom_bond_atom_site_label_1
_geom_bond_atom_site_label_2
_geom_bond_distance
O1 C1 1.211(2)
O5 C12 1.338(2)
O5 C13 1.449(2)
O3 C5 1.371(2)
O3 C6 1.439(2)
O4 C12 1.208(2)
O2 C1 1.364(3)
O2 C2 1.450(2)
C11 C3 1.388(3)
C11 C10 1.400(3)
C1 C4 1.477(3)
C7 C5 1.401(3)
C7 C10 1.414(3)
C7 C8 1.515(3)
C4 C3 1.380(3)
C4 C5 1.401(3)
C3 C2 1.498(3)
C10 C12 1.501(3)
C9 C8 1.530(3)

loop_
_cod_related_entry_id
_cod_related_entry_database
_cod_related_entry_code
1 ChemSpider 30659564
